data_2202419
loop_
_publ_author_name
'Ivashevskaja, Svetlana N.'
'Aleshina, Lyudmila A.'
'Andreev, Vladimir P.'
'Nizhnik, Yakov P.'
'Chernyshev, Vladimir V.'
'Schenk, Hendrik'

_publ_section_title
;
 4-(4'-Dimethylaminostyryl)pyridine <i>N</i>-oxide from powder data
;
_journal_issue 7
_journal_name_full 'Acta Crystallographica Section E'
_journal_page_first o1006
_journal_page_last o1008
_journal_paper_doi 10.1107/S1600536803012340
_journal_volume 59
_journal_year 2003
_chemical_formula_iupac 'C15 H16 N2 O'
_chemical_formula_moiety 'C15 H16 N2 O'
_chemical_formula_sum 'C15 H16 N2 O'
_chemical_formula_weight 240.2
_chemical_name_systematic
;
4-(4-dimethylaminophenylethenyl)pyridine N-oxide
;
_space_group_IT_number 14
_symmetry_cell_setting monoclinic
_symmetry_space_group_name_Hall '-P 2yn'
_symmetry_space_group_name_H-M 'P 1 21/n 1'
_cell_angle_alpha 90.00
_cell_angle_beta 94.030(10)
_cell_angle_gamma 90.00
_cell_formula_units_Z 4
_cell_length_a 26.822(4)
_cell_length_b 7.758(2)
_cell_length_c 6.079(3)
_cell_measurement_reflns_used 33
_cell_measurement_temperature 293(2)
_cell_measurement_theta_max 34.4
_cell_measurement_theta_min 8.9
_cell_volume 1261.8(7)
_computing_data_collection 'local program'
_computing_data_reduction 'local program'
_computing_publication_material '  MRIA and PARST (Nardelli, 1983)'
_computing_structure_refinement MRIA
_computing_structure_solution 'MRIA (Zlokazov & Chernyshev, 1992)'
_diffrn_ambient_temperature 293(2)
_diffrn_measurement_device 'Philips Analytical XPert PRO X-ray diffraction system'
_diffrn_radiation_monochromator 'PW3110/65, four Ge(220) crystals'
_diffrn_radiation_source 'PW3373/00, line-focus sealed tube'
_diffrn_radiation_type CuK\a~1~
_diffrn_radiation_wavelength 1.54056
_diffrn_reflns_limit_h_max 17
_diffrn_reflns_limit_h_min 0
_diffrn_reflns_limit_k_max 5
_diffrn_reflns_limit_k_min 0
_diffrn_reflns_limit_l_max 3
_diffrn_reflns_limit_l_min 0
_diffrn_reflns_theta_max 30.00
_diffrn_reflns_theta_min 3.00
_exptl_absorpt_coefficient_mu 0.636
_exptl_absorpt_correction_type none
_exptl_crystal_density_diffrn 1.266
_exptl_crystal_density_method 'not measured'
_exptl_crystal_F_000 512
_refine_diff_density_max .54
_refine_diff_density_min -.43
_refine_ls_extinction_method none
_refine_ls_goodness_of_fit_all 1.5
_refine_ls_hydrogen_treatment constr
_refine_ls_matrix_type fullcycle
_refine_ls_number_constraints 1
_refine_ls_number_parameters 162
_refine_ls_number_restraints 112
_refine_ls_shift/su_max .01
_refine_ls_shift/su_mean .003
_refine_ls_structure_factor_coef Inet
_refine_ls_weighting_details 'w(i) = 1/I~obs~(i) at each point i'
_refine_ls_weighting_scheme sigma
_cod_data_source_file cf6258.cif
_cod_data_source_block I
_cod_original_cell_volume 1262.0(10)
_cod_original_sg_symbol_H-M 'P 21/n'
_cod_database_code 2202419

loop_
_symmetry_equiv_pos_as_xyz
'x, y, z'
'-x+1/2, y+1/2, -z+1/2'
'-x, -y, -z'
'x+1/2, -y+1/2, z+1/2'

loop_
_atom_site_label
_atom_site_fract_x
_atom_site_fract_y
_atom_site_fract_z
_atom_site_U_iso_or_equiv
_atom_site_thermal_displace_type
_atom_site_calc_flag
_atom_site_refinement_flags
_atom_site_occupancy
_atom_site_disorder_group
_atom_site_type_symbol
N1 .0708(16) .180(6) -.545(9) 0.075(3) Uiso d . 1 . N
C2 .115(2) .269(7) -.574(12) 0.075(3) Uiso d . 1 . C
C3 .156(2) .254(8) -.425(12) 0.075(3) Uiso d . 1 . C
C4 .155(2) .147(8) -.240(12) 0.075(3) Uiso d . 1 . C
C5 .111(2) .056(8) -.208(12) 0.075(3) Uiso d . 1 . C
C6 .0696(18) .074(8) -.361(14) 0.075(3) Uiso d . 1 . C
C7 .198(2) .130(8) -.084(11) 0.075(3) Uiso d . 1 . C
C8 .241(3) .214(8) -.106(11) 0.075(3) Uiso d . 1 . C
C9 .284(2) .197(8) .050(13) 0.075(3) Uiso d . 1 . C
C10 .328(2) .288(7) .017(11) 0.075(3) Uiso d . 1 . C
C11 .3689(19) .273(8) .166(12) 0.075(3) Uiso d . 1 . C
C12 .367(2) .165(8) .353(11) 0.075(3) Uiso d . 1 . C
C13 .323(2) .074(8) .385(11) 0.075(3) Uiso d . 1 . C
C14 .2818(19) .090(8) .235(11) 0.075(3) Uiso d . 1 . C
N15 .4075(16) .148(6) .502(9) 0.075(3) Uiso d . 1 . N
C16 .404(2) .038(9) .689(13) 0.075(3) Uiso d . 1 . C
C17 .452(2) .242(7) .467(13) 0.075(3) Uiso d . 1 . C
O18 .0320(14) .194(5) -.685(7) 0.075(3) Uiso d . 1 . O
H2 .117 .340 -.696 0.051 Uiso d . 1 . H
H3 .185 .315 -.449 0.051 Uiso d . 1 . H
H5 .109 -.016 -.087 0.051 Uiso d . 1 . H
H6 .041 .012 -.338 0.051 Uiso d . 1 . H
H7 .195 .058 .037 0.051 Uiso d . 1 . H
H8 .243 .286 -.227 0.051 Uiso d . 1 . H
H10 .329 .360 -.106 0.051 Uiso d . 1 . H
H11 .398 .334 .143 0.051 Uiso d . 1 . H
H13 .321 .003 .508 0.051 Uiso d . 1 . H
H14 .253 .030 .257 0.051 Uiso d . 1 . H
H16A .435 .040 .778 0.051 Uiso d . 1 . H
H16B .397 -.078 .640 0.051 Uiso d . 1 . H
H16C .378 .077 .776 0.051 Uiso d . 1 . H
H17A .477 .217 .585 0.051 Uiso d . 1 . H
H17B .445 .363 .465 0.051 Uiso d . 1 . H
H17C .464 .208 .329 0.051 Uiso d . 1 . H

loop_
_atom_type_symbol
_atom_type_description
_atom_type_scat_dispersion_real
_atom_type_scat_dispersion_imag
_atom_type_scat_source
O O 0.0492 0.0322 'International Tables Vol C Tables 4.2.6.8 and 6.1.1.4'
N N 0.0311 0.0180 'International Tables Vol C Tables 4.2.6.8 and 6.1.1.4'
C C 0.0181 0.0091 'International Tables Vol C Tables 4.2.6.8 and 6.1.1.4'
H H 0.0000 0.0000 'International Tables Vol C Tables 4.2.6.8 and 6.1.1.4'

loop_
_geom_angle_atom_site_label_1
_geom_angle_atom_site_label_2
_geom_angle_atom_site_label_3
_geom_angle
C6 N1 O18 121(5)
C2 N1 O18 121(4)
C2 N1 C6 118(5)
N1 C2 H2 119
N1 C2 C3 122(5)
C3 C2 H2 119
C2 C3 H3 120
C2 C3 C4 120(6)
C4 C3 H3 120
C3 C4 C7 121(6)
C3 C4 C5 119(6)
C5 C4 C7 120(5)
C4 C5 H5 120
C4 C5 C6 120(5)
C6 C5 H5 120
N1 C6 C5 122(6)
C5 C6 H6 119
N1 C6 H6 119
C4 C7 H7 119
C4 C7 C8 123(6)
C8 C7 H7 118
C7 C8 H8 118
C7 C8 C9 123(6)
C9 C8 H8 118
C8 C9 C14 120(6)
C8 C9 C10 120(5)
C10 C9 C14 120(6)
C9 C10 H10 120
C9 C10 C11 120(5)
C11 C10 H10 120
C10 C11 H11 120
C10 C11 C12 121(6)
C12 C11 H11 120
C11 C12 N15 121(6)
C11 C12 C13 119(5)
C13 C12 N15 120(5)
C12 C13 H13 120
C12 C13 C14 120(5)
C14 C13 H13 120
C9 C14 C13 121(6)
C13 C14 H14 120
C9 C14 H14 120
C12 N15 C17 119(5)
C12 N15 C16 119(5)
C16 N15 C17 121(5)
N15 C16 H16C 110
N15 C16 H16B 110
N15 C16 H16A 110
N15 C17 H17C 109
N15 C17 H17B 109
N15 C17 H17A 109

loop_
_geom_bond_atom_site_label_1
_geom_bond_atom_site_label_2
_geom_bond_site_symmetry_1
_geom_bond_site_symmetry_2
_geom_bond_distance
_geom_bond_publ_flag
N15 C17 . . 1.43(8) ?
N15 C16 . . 1.43(9) .
N15 C12 . . 1.37(7) .
C12 C11 . . 1.42(9) ?
C12 C13 . . 1.41(8) ?
C11 C10 . . 1.38(8) ?
C13 C14 . . 1.38(8) ?
C14 C9 . . 1.40(9) ?
C10 C9 . . 1.40(8) ?
C9 C8 . . 1.44(9) .
C8 C7 . . 1.34(9) .
C7 C4 . . 1.44(8) .
C4 C3 . . 1.40(9) ?
C3 C2 . . 1.39(8) ?
C4 C5 . . 1.40(8) ?
C5 C6 . . 1.39(9) ?
C2 N1 . . 1.39(7) ?
C6 N1 . . 1.39(9) ?
N1 O18 . . 1.30(6) .
C6 H6 . . 0.93 ?
C5 H5 . . 0.93 ?
C2 H2 . . 0.93 ?
C3 H3 . . 0.93 ?
C7 H7 . . 0.93 ?
C8 H8 . . 0.93 ?
C14 H14 . . 0.93 ?
C13 H13 . . 0.93 ?
C11 H11 . . 0.93 ?
C10 H10 . . 0.93 ?
C16 H16A . . 0.96 ?
C16 H16B . . 0.96 ?
C16 H16C . . 0.96 ?
C17 H17A . . 0.96 ?
C17 H17B . . 0.96 ?
C17 H17C . . 0.96 ?
